data_1554762
loop_
_publ_author_name
'Song, Zehua'
'Wang, Guotong'
'Li, Wei'
'Li, Shengkun'

_publ_section_title
;
 Innate pharmacophore assisted selective C--H functionalization to
 therapeutically important nicotinamides
;
_journal_issue 10
_journal_name_full 'Organic Chemistry Frontiers'
_journal_page_first 1613
_journal_paper_doi 10.1039/C9QO00170K
_journal_volume 6
_journal_year 2019
_chemical_formula_moiety 'C21 H15 Cl F N3 O3'
_chemical_formula_sum 'C21 H15 Cl F N3 O3'
_chemical_formula_weight 411.81
_space_group_crystal_system monoclinic
_space_group_IT_number 14
_space_group_name_Hall '-P 2ybc'
_space_group_name_H-M_alt 'P 1 21/c 1'
_atom_sites_solution_hydrogens geom
_atom_sites_solution_primary dual
_audit_creation_date 2018-09-11
_audit_creation_method
;
Olex2 1.2
(compiled 2018.05.29 svn.r3508 for OlexSys, GUI svn.r5506)
;
_audit_update_record
;
2018-09-12 deposited with the CCDC.	2019-03-25 downloaded from the CCDC.
;
_cell_angle_alpha 90
_cell_angle_beta 91.147(6)
_cell_angle_gamma 90
_cell_formula_units_Z 4
_cell_length_a 7.3959(4)
_cell_length_b 19.3566(12)
_cell_length_c 12.7098(9)
_cell_measurement_reflns_used 5943
_cell_measurement_temperature 99.99(10)
_cell_measurement_theta_max 28.9890
_cell_measurement_theta_min 2.9370
_cell_volume 1819.2(2)
_computing_cell_refinement 'CrysAlisPro 1.171.38.43f (Rigaku OD, 2015)'
_computing_data_collection 'CrysAlisPro 1.171.38.43f (Rigaku OD, 2015)'
_computing_data_reduction 'CrysAlisPro 1.171.38.43f (Rigaku OD, 2015)'
_computing_molecular_graphics 'Olex2 (Dolomanov et al., 2009)'
_computing_publication_material 'Olex2 (Dolomanov et al., 2009)'
_computing_structure_refinement 'ShelXL (Sheldrick, 2015)'
_computing_structure_solution 'ShelXT (Sheldrick, 2015)'
_diffrn_ambient_environment N~2~
_diffrn_ambient_temperature 99.99(10)
_diffrn_detector 'CCD plate'
_diffrn_detector_area_resol_mean 5.2684
_diffrn_detector_type AtlasS2
_diffrn_measured_fraction_theta_full 1.000
_diffrn_measured_fraction_theta_max 0.883
_diffrn_measurement_details
;
List of Runs (angles in degrees, time in seconds):

  # Type    Start    End  Width  t~exp~   \w     \q     \k     \f   Frames
#--------------------------------------------------------------------------
  1  \w    -39.00  56.00   1.00    1.00    --  -11.74  57.00  60.00   95
  2  \w     41.00  68.00   1.00    1.00    --   11.90 178.00 -90.00   27
  3  \w    -15.00  75.00   1.00    1.00    --   11.90  77.00-180.00   90
  4  \w    -83.00  13.00   1.00    1.00    --  -11.74 -57.00 -90.00   96
;
_diffrn_measurement_device 'four-circle diffractometer'
_diffrn_measurement_device_type 'SuperNova, Dual, Cu at zero, AtlasS2'
_diffrn_measurement_method '\w scans'
_diffrn_orient_matrix_type 'CrysAlisPro convention (1999,Acta A55,543-557)'
_diffrn_orient_matrix_UB_11 -0.0082025000
_diffrn_orient_matrix_UB_12 0.0365107000
_diffrn_orient_matrix_UB_13 -0.0008516000
_diffrn_orient_matrix_UB_21 -0.0221524000
_diffrn_orient_matrix_UB_22 -0.0002196000
_diffrn_orient_matrix_UB_23 0.0540416000
_diffrn_orient_matrix_UB_31 0.0929214000
_diffrn_orient_matrix_UB_32 0.0031795000
_diffrn_orient_matrix_UB_33 0.0140247000
_diffrn_radiation_monochromator mirror
_diffrn_radiation_probe x-ray
_diffrn_radiation_type MoK\a
_diffrn_radiation_wavelength 0.71073
_diffrn_reflns_av_R_equivalents 0.0370
_diffrn_reflns_av_unetI/netI 0.0415
_diffrn_reflns_Laue_measured_fraction_full 1.000
_diffrn_reflns_Laue_measured_fraction_max 0.883
_diffrn_reflns_limit_h_max 8
_diffrn_reflns_limit_h_min -10
_diffrn_reflns_limit_k_max 26
_diffrn_reflns_limit_k_min -26
_diffrn_reflns_limit_l_max 17
_diffrn_reflns_limit_l_min -17
_diffrn_reflns_number 14810
_diffrn_reflns_point_group_measured_fraction_full 1.000
_diffrn_reflns_point_group_measured_fraction_max 0.883
_diffrn_reflns_theta_full 25.242
_diffrn_reflns_theta_max 29.518
_diffrn_reflns_theta_min 2.104
_diffrn_source 'micro-focus sealed X-ray tube'
_diffrn_source_type 'SuperNova (Mo) X-ray Source'
_exptl_absorpt_coefficient_mu 0.250
_exptl_absorpt_correction_T_max 1.00000
_exptl_absorpt_correction_T_min 0.74624
_exptl_absorpt_correction_type multi-scan
_exptl_absorpt_process_details
;
CrysAlisPro 1.171.38.43f (Rigaku Oxford Diffraction, 2015)
Empirical absorption correction using spherical harmonics,
 implemented in SCALE3 ABSPACK scaling algorithm.
;
_exptl_crystal_colour colourless
_exptl_crystal_colour_primary colourless
_exptl_crystal_density_diffrn 1.504
_exptl_crystal_description block
_exptl_crystal_F_000 848
_exptl_crystal_size_max 0.14
_exptl_crystal_size_mid 0.13
_exptl_crystal_size_min 0.12
_refine_diff_density_max 0.295
_refine_diff_density_min -0.435
_refine_diff_density_rms 0.081
_refine_ls_extinction_method none
_refine_ls_goodness_of_fit_ref 1.048
_refine_ls_hydrogen_treatment constr
_refine_ls_matrix_type full
_refine_ls_number_parameters 262
_refine_ls_number_reflns 4489
_refine_ls_number_restraints 0
_refine_ls_restrained_S_all 1.048
_refine_ls_R_factor_all 0.0575
_refine_ls_R_factor_gt 0.0445
_refine_ls_shift/su_max 0.001
_refine_ls_shift/su_mean 0.000
_refine_ls_structure_factor_coef Fsqd
_refine_ls_weighting_details 'w=1/[\s^2^(Fo^2^)+(0.0451P)^2^+0.6258P] where P=(Fo^2^+2Fc^2^)/3'
_refine_ls_weighting_scheme calc
_refine_ls_wR_factor_gt 0.1002
_refine_ls_wR_factor_ref 0.1079
_reflns_Friedel_coverage 0.000
_reflns_number_gt 3648
_reflns_number_total 4489
_reflns_threshold_expression 'I > 2\s(I)'
_cod_data_source_file c9qo00170k2.cif
_cod_data_source_block 58-3
_cod_database_code 1554762
_shelx_shelxl_version_number 2017/1
_shelx_space_group_comment
;
The symmetry employed for this shelxl refinement is uniquely defined
by the following loop, which should always be used as a source of
symmetry information in preference to the above space-group names.
They are only intended as comments.
;
_reflns_odcompleteness_completeness 99.92
_reflns_odcompleteness_iscentric 1
_reflns_odcompleteness_theta 26.32
_olex2_refinement_description
;
1. Fixed Uiso
 At 1.2 times of:
  All C(H) groups, All C(H,H) groups, All N(H) groups
2.a Secondary CH2 refined with riding coordinates:
 C14(H14A,H14B), C15(H15A,H15B)
2.b Aromatic/amide H refined with riding coordinates:
 N2(H2), C5(H5), C18(H18), C4(H4), C3(H3), C20(H20), C17(H17), C8(H8),
 C11(H11), C9(H9), C10(H10)
;
_olex2_submission_special_instructions 'No special instructions were received'
_oxdiff_exptl_absorpt_empirical_details
;
Empirical correction (ABSPACK) includes:
- Absorption correction using spherical harmonics
- Frame scaling
- Detector area scaling
;
_oxdiff_exptl_absorpt_empirical_full_max 1.399
_oxdiff_exptl_absorpt_empirical_full_min 0.657

loop_
_space_group_symop_operation_xyz
'x, y, z'
'-x, y+1/2, -z+1/2'
'-x, -y, -z'
'x, -y-1/2, z-1/2'

loop_
_atom_site_label
_atom_site_type_symbol
_atom_site_fract_x
_atom_site_fract_y
_atom_site_fract_z
_atom_site_U_iso_or_equiv
_atom_site_adp_type
_atom_site_occupancy
_atom_site_site_symmetry_order
_atom_site_calc_flag
_atom_site_refinement_flags_posn
Cl1 Cl 1.02082(5) 0.36548(2) 0.78001(4) 0.03396(14) Uani 1 1 d .
F1 F 0.54198(13) 0.18102(5) 0.80977(8) 0.0294(2) Uani 1 1 d .
O1 O 0.71312(16) 0.44784(5) 0.70881(9) 0.0221(3) Uani 1 1 d .
O2 O 0.95179(15) 0.63555(6) 0.65305(9) 0.0243(3) Uani 1 1 d .
O3 O 0.33394(17) 0.60549(7) 0.98078(10) 0.0342(3) Uani 1 1 d .
N2 N 0.76761(17) 0.58209(6) 0.77017(10) 0.0191(3) Uani 1 1 d .
H2 H 0.709333 0.544521 0.781959 0.023 Uiso 1 1 calc R
N1 N 0.76928(17) 0.52087(7) 0.40233(11) 0.0209(3) Uani 1 1 d .
N3 N 0.45492(19) 0.53699(7) 0.85715(11) 0.0262(3) Uani 1 1 d .
C2 C 0.73033(19) 0.46963(7) 0.60706(12) 0.0167(3) Uani 1 1 d .
C6 C 0.8474(2) 0.58876(7) 0.67504(12) 0.0177(3) Uani 1 1 d .
C5 C 0.8114(2) 0.55846(8) 0.48775(13) 0.0194(3) Uani 1 1 d .
H5 H 0.856378 0.602689 0.476759 0.023 Uiso 1 1 calc R
C16 C 0.6677(2) 0.37921(7) 0.72877(12) 0.0174(3) Uani 1 1 d .
C18 C 0.4489(2) 0.28865(8) 0.74237(12) 0.0199(3) Uani 1 1 d .
H18 H 0.331607 0.272058 0.733461 0.024 Uiso 1 1 calc R
C1 C 0.79376(19) 0.53711(7) 0.59152(12) 0.0167(3) Uani 1 1 d .
C4 C 0.7099(2) 0.45674(8) 0.42065(13) 0.0200(3) Uani 1 1 d .
H4 H 0.679789 0.429277 0.362861 0.024 Uiso 1 1 calc R
C19 C 0.5848(2) 0.24662(7) 0.78082(12) 0.0189(3) Uani 1 1 d .
C3 C 0.6902(2) 0.42864(8) 0.51967(12) 0.0192(3) Uani 1 1 d .
H3 H 0.651069 0.383324 0.527777 0.023 Uiso 1 1 calc R
C21 C 0.8021(2) 0.33531(8) 0.76673(12) 0.0192(3) Uani 1 1 d .
C7 C 0.7733(2) 0.63218(8) 0.85083(12) 0.0197(3) Uani 1 1 d .
C20 C 0.7611(2) 0.26766(8) 0.79489(13) 0.0202(3) Uani 1 1 d .
H20 H 0.849286 0.237987 0.822040 0.024 Uiso 1 1 calc R
C17 C 0.4912(2) 0.35648(8) 0.71717(12) 0.0195(3) Uani 1 1 d .
H17 H 0.401442 0.386398 0.692654 0.023 Uiso 1 1 calc R
C12 C 0.6255(2) 0.63848(8) 0.91875(13) 0.0224(3) Uani 1 1 d .
C13 C 0.4703(2) 0.59062(8) 0.91435(12) 0.0214(3) Uani 1 1 d .
C8 C 0.9220(2) 0.67595(8) 0.86601(13) 0.0252(4) Uani 1 1 d .
H8 H 1.022898 0.670999 0.824138 0.030 Uiso 1 1 calc R
C11 C 0.6272(3) 0.69030(9) 0.99460(13) 0.0292(4) Uani 1 1 d .
H11 H 0.528412 0.695114 1.038121 0.035 Uiso 1 1 calc R
C14 C 0.2782(2) 0.50548(9) 0.88070(14) 0.0288(4) Uani 1 1 d .
H14A H 0.292007 0.457027 0.898619 0.035 Uiso 1 1 calc R
H14B H 0.195033 0.509596 0.821062 0.035 Uiso 1 1 calc R
C9 C 0.9202(3) 0.72673(9) 0.94313(14) 0.0317(4) Uani 1 1 d .
H9 H 1.019717 0.755657 0.952013 0.038 Uiso 1 1 calc R
C10 C 0.7726(3) 0.73490(9) 1.00684(14) 0.0341(4) Uani 1 1 d .
H10 H 0.770799 0.769773 1.057137 0.041 Uiso 1 1 calc R
C15 C 0.2116(2) 0.54673(9) 0.97435(15) 0.0305(4) Uani 1 1 d .
H15A H 0.087775 0.561830 0.962665 0.037 Uiso 1 1 calc R
H15B H 0.218341 0.519442 1.038319 0.037 Uiso 1 1 calc R

loop_
_atom_site_aniso_label
_atom_site_aniso_U_11
_atom_site_aniso_U_22
_atom_site_aniso_U_33
_atom_site_aniso_U_23
_atom_site_aniso_U_13
_atom_site_aniso_U_12
Cl1 0.0187(2) 0.0293(2) 0.0538(3) 0.0003(2) -0.0016(2) -0.00531(16)
F1 0.0353(6) 0.0129(5) 0.0398(6) 0.0076(4) -0.0052(5) -0.0051(4)
O1 0.0347(6) 0.0115(5) 0.0199(6) 0.0008(4) -0.0004(5) -0.0046(5)
O2 0.0262(6) 0.0178(6) 0.0288(7) 0.0003(5) 0.0019(5) -0.0080(5)
O3 0.0331(7) 0.0333(7) 0.0365(8) -0.0069(6) 0.0110(6) -0.0024(6)
N2 0.0228(7) 0.0126(6) 0.0220(7) -0.0006(5) -0.0003(5) -0.0034(5)
N1 0.0216(6) 0.0197(7) 0.0212(7) 0.0014(5) -0.0003(6) -0.0001(5)
N3 0.0284(7) 0.0238(7) 0.0263(8) -0.0025(6) 0.0021(6) -0.0083(6)
C2 0.0154(7) 0.0142(7) 0.0205(8) 0.0023(6) 0.0006(6) 0.0019(6)
C6 0.0165(7) 0.0125(7) 0.0240(8) 0.0027(6) -0.0031(6) 0.0025(6)
C5 0.0176(7) 0.0154(7) 0.0254(8) 0.0037(6) 0.0007(6) 0.0002(6)
C16 0.0257(8) 0.0105(7) 0.0162(7) 0.0000(5) 0.0014(6) -0.0013(6)
C18 0.0192(7) 0.0185(8) 0.0219(8) -0.0009(6) -0.0013(6) -0.0030(6)
C1 0.0130(7) 0.0145(7) 0.0226(8) 0.0005(6) -0.0003(6) 0.0016(6)
C4 0.0184(7) 0.0191(8) 0.0227(8) -0.0033(6) 0.0004(6) -0.0006(6)
C19 0.0270(8) 0.0101(7) 0.0196(8) 0.0011(6) 0.0005(6) -0.0013(6)
C3 0.0195(7) 0.0132(7) 0.0249(8) -0.0006(6) 0.0018(6) -0.0013(6)
C21 0.0176(7) 0.0193(8) 0.0208(8) -0.0016(6) 0.0017(6) -0.0026(6)
C7 0.0273(8) 0.0128(7) 0.0187(8) 0.0020(6) -0.0056(7) -0.0006(6)
C20 0.0228(8) 0.0141(7) 0.0238(8) -0.0003(6) -0.0010(7) 0.0052(6)
C17 0.0219(8) 0.0170(8) 0.0195(8) 0.0014(6) -0.0023(6) 0.0027(6)
C12 0.0305(9) 0.0187(8) 0.0178(8) 0.0019(6) -0.0035(7) -0.0017(7)
C13 0.0264(8) 0.0205(8) 0.0173(8) 0.0023(6) 0.0000(7) 0.0008(7)
C8 0.0304(9) 0.0206(8) 0.0243(9) 0.0036(6) -0.0061(7) -0.0046(7)
C11 0.0448(11) 0.0231(8) 0.0197(8) -0.0007(7) 0.0007(8) -0.0021(8)
C14 0.0275(9) 0.0310(9) 0.0279(9) 0.0037(7) -0.0010(7) -0.0102(7)
C9 0.0458(11) 0.0227(9) 0.0261(9) 0.0022(7) -0.0119(8) -0.0126(8)
C10 0.0576(12) 0.0224(9) 0.0222(9) -0.0055(7) -0.0049(9) -0.0081(8)
C15 0.0243(8) 0.0311(10) 0.0361(10) 0.0080(8) 0.0022(8) -0.0016(7)

loop_
_atom_type_symbol
_atom_type_description
_atom_type_scat_dispersion_real
_atom_type_scat_dispersion_imag
_atom_type_scat_source
C C 0.0033 0.0016 'International Tables Vol C Tables 4.2.6.8 and 6.1.1.4'
H H 0.0000 0.0000 'International Tables Vol C Tables 4.2.6.8 and 6.1.1.4'
Cl Cl 0.1484 0.1585 'International Tables Vol C Tables 4.2.6.8 and 6.1.1.4'
F F 0.0171 0.0103 'International Tables Vol C Tables 4.2.6.8 and 6.1.1.4'
N N 0.0061 0.0033 'International Tables Vol C Tables 4.2.6.8 and 6.1.1.4'
O O 0.0106 0.0060 'International Tables Vol C Tables 4.2.6.8 and 6.1.1.4'

loop_
_geom_angle_atom_site_label_1
_geom_angle_atom_site_label_2
_geom_angle_atom_site_label_3
_geom_angle
C2 O1 C16 119.52(12)
C13 O3 C15 105.55(13)
C6 N2 H2 117.5
C6 N2 C7 124.92(13)
C7 N2 H2 117.5
C4 N1 C5 115.78(14)
C13 N3 C14 106.90(14)
O1 C2 C1 117.23(13)
O1 C2 C3 123.77(13)
C3 C2 C1 119.00(14)
O2 C6 N2 123.94(14)
O2 C6 C1 119.21(14)
N2 C6 C1 116.75(13)
N1 C5 H5 117.2
N1 C5 C1 125.66(14)
C1 C5 H5 117.2
C21 C16 O1 118.23(14)
C17 C16 O1 120.95(13)
C17 C16 C21 120.71(14)
C19 C18 H18 120.8
C19 C18 C17 118.37(14)
C17 C18 H18 120.8
C2 C1 C6 127.08(14)
C5 C1 C2 116.62(14)
C5 C1 C6 116.29(13)
N1 C4 H4 117.8
N1 C4 C3 124.36(15)
C3 C4 H4 117.8
F1 C19 C18 118.41(14)
F1 C19 C20 117.80(13)
C20 C19 C18 123.76(14)
C2 C3 H3 120.7
C4 C3 C2 118.55(14)
C4 C3 H3 120.7
C16 C21 Cl1 119.40(12)
C16 C21 C20 120.48(14)
C20 C21 Cl1 120.12(12)
N2 C7 C12 119.42(14)
C8 C7 N2 121.92(15)
C8 C7 C12 118.67(15)
C19 C20 C21 117.13(14)
C19 C20 H20 121.4
C21 C20 H20 121.4
C16 C17 C18 119.53(14)
C16 C17 H17 120.2
C18 C17 H17 120.2
C7 C12 C13 122.28(14)
C11 C12 C7 119.31(15)
C11 C12 C13 118.39(16)
O3 C13 C12 115.46(14)
N3 C13 O3 117.98(15)
N3 C13 C12 126.54(15)
C7 C8 H8 119.8
C9 C8 C7 120.50(17)
C9 C8 H8 119.8
C12 C11 H11 119.2
C10 C11 C12 121.57(17)
C10 C11 H11 119.2
N3 C14 H14A 110.9
N3 C14 H14B 110.9
N3 C14 C15 104.06(14)
H14A C14 H14B 109.0
C15 C14 H14A 110.9
C15 C14 H14B 110.9
C8 C9 H9 119.5
C10 C9 C8 120.93(17)
C10 C9 H9 119.5
C11 C10 H10 120.5
C9 C10 C11 118.92(16)
C9 C10 H10 120.5
O3 C15 C14 104.07(13)
O3 C15 H15A 110.9
O3 C15 H15B 110.9
C14 C15 H15A 110.9
C14 C15 H15B 110.9
H15A C15 H15B 109.0

loop_
_geom_bond_atom_site_label_1
_geom_bond_atom_site_label_2
_geom_bond_distance
Cl1 C21 1.7247(16)
F1 C19 1.3612(17)
O1 C2 1.3687(18)
O1 C16 1.3947(17)
O2 C6 1.2260(18)
O3 C13 1.359(2)
O3 C15 1.455(2)
N2 H2 0.8600
N2 C6 1.362(2)
N2 C7 1.411(2)
N1 C5 1.339(2)
N1 C4 1.339(2)
N3 C13 1.271(2)
N3 C14 1.478(2)
C2 C1 1.403(2)
C2 C3 1.392(2)
C6 C1 1.506(2)
C5 H5 0.9300
C5 C1 1.391(2)
C16 C21 1.387(2)
C16 C17 1.382(2)
C18 H18 0.9300
C18 C19 1.375(2)
C18 C17 1.389(2)
C4 H4 0.9300
C4 C3 1.381(2)
C19 C20 1.375(2)
C3 H3 0.9300
C21 C20 1.392(2)
C7 C12 1.412(2)
C7 C8 1.398(2)
C20 H20 0.9300
C17 H17 0.9300
C12 C13 1.475(2)
C12 C11 1.391(2)
C8 H8 0.9300
C8 C9 1.388(2)
C11 H11 0.9300
C11 C10 1.385(3)
C14 H14A 0.9700
C14 H14B 0.9700
C14 C15 1.523(3)
C9 H9 0.9300
C9 C10 1.381(3)
C10 H10 0.9300
C15 H15A 0.9700
C15 H15B 0.9700
